data_1527999
loop_
_publ_author_name
'Rogachev, D.L.'
'Kuznetsova, V.G.'
'Bogdanova, A.V.'
'Dikareva, D.'
'Porai-Koshits, M.A.'

_publ_section_title
;
 Struktura soli marinyaka
;
_journal_name_full 'Zhurnal Strukturnoi Khimii (Issue-No. from 1981)'
_journal_page_first 129
_journal_page_last 134
_journal_volume 17
_journal_year 1976
_chemical_formula_sum 'F6 K2 O3 Ta2'
_chemical_name_systematic 'K2 Ta2 O3 F6'
_space_group_IT_number 62
_symmetry_space_group_name_Hall '-P 2ac 2n'
_symmetry_space_group_name_H-M 'P n m a'
_cell_angle_alpha 90
_cell_angle_beta 90
_cell_angle_gamma 90
_cell_formula_units_Z 4
_cell_length_a 10.22
_cell_length_b 5.57
_cell_length_c 14.52
_cell_volume 826.557
_citation_journal_id_ASTM ZSTKAI
_cod_data_source_file Rogachev_ZSTKAI_1976_730.cif
_cod_data_source_block F6K2O3Ta2
_cod_original_cell_volume 826.5569
_cod_database_code 1527999

loop_
_symmetry_equiv_pos_as_xyz
x,y,z
-x+1/2,-y,z+1/2
x+1/2,-y+1/2,-z+1/2
-x,y+1/2,-z
-x,-y,-z
x-1/2,y,-z-1/2
-x-1/2,y-1/2,z-1/2
x,-y-1/2,z

loop_
_atom_site_label
_atom_site_type_symbol
_atom_site_fract_x
_atom_site_fract_y
_atom_site_fract_z
_atom_site_occupancy
_atom_site_U_iso_or_equiv
F1 F-1 0.24 0.25 0.21 1 0.0
Ta2 Ta+5 0.282 0.25 0.508 1 0.0
Ta1 Ta+5 0.066 0.25 0.15 1 0.0
O1 O-2 0.4 0.25 0.43 1 0.0
F2 F-1 0.02 0.02 0.24 1 0.0
K2 K+1 0.24 0.25 0.8 1 0.0
F4 F-1 0.15 0.25 0.6 1 0.0
K1 K+1 0.44 0.25 0.1 1 0.0
O2 O-2 0.13 0 0.07 1 0.0
F3 F-1 0.17 0.01 0.45 1 0.0
